data_7706792
loop_
_publ_author_name
'Yang, Ya'
'Zhang, Bingbing'
'Wu, Xiaowen'
'Wu, Kui'

_publ_section_title
;
 A series of M<sub>3</sub>PS<sub>4</sub> (M = Ag, Cu and Ag/Cu)
 thiophosphates with diamond-like structures exhibiting large second
 harmonic generation responses and moderate ion conductivities.
;
_journal_issue 12
_journal_name_full 'Dalton transactions (Cambridge, England : 2003)'
_journal_page_first 4129
_journal_page_last 4132
_journal_paper_doi 10.1039/d1dt00366f
_journal_volume 50
_journal_year 2021
_chemical_formula_sum 'Ag1.5 Cu1.5 P S4'
_chemical_formula_weight 416.33
_space_group_crystal_system orthorhombic
_space_group_IT_number 31
_space_group_name_Hall 'P 2ac -2'
_space_group_name_H-M_alt 'P m n 21'
_atom_sites_solution_hydrogens none
_audit_creation_method SHELXL-2016/6
_audit_update_record
;
2021-01-23 deposited with the CCDC.	2021-03-05 downloaded from the CCDC.
;
_cell_angle_alpha 90
_cell_angle_beta 90
_cell_angle_gamma 90
_cell_formula_units_Z 2
_cell_length_a 7.718(7)
_cell_length_b 6.562(6)
_cell_length_c 6.318(6)
_cell_measurement_reflns_used 707
_cell_measurement_temperature 293(2)
_cell_measurement_theta_max 27.34
_cell_measurement_theta_min 4.08
_cell_volume 320.0(5)
_computing_cell_refinement 'Bruker SMART'
_computing_data_collection 'Bruker SMART'
_computing_data_reduction 'Bruker SAINT'
_computing_molecular_graphics 'Bruker SHELXTL'
_computing_publication_material 'Bruker SHELXTL'
_computing_structure_refinement 'Bruker SHELXTL'
_computing_structure_solution 'Bruker SHELXTL'
_diffrn_ambient_temperature 293(2)
_diffrn_measured_fraction_theta_full 1.000
_diffrn_measured_fraction_theta_max 1.000
_diffrn_measurement_device_type 'CCD area detector'
_diffrn_measurement_method 'phi and omega scans'
_diffrn_radiation_type MoK\a
_diffrn_radiation_wavelength 0.71073
_diffrn_reflns_av_R_equivalents 0.0304
_diffrn_reflns_av_unetI/netI 0.0327
_diffrn_reflns_Laue_measured_fraction_full 1.000
_diffrn_reflns_Laue_measured_fraction_max 1.000
_diffrn_reflns_limit_h_max 9
_diffrn_reflns_limit_h_min -9
_diffrn_reflns_limit_k_max 6
_diffrn_reflns_limit_k_min -7
_diffrn_reflns_limit_l_max 7
_diffrn_reflns_limit_l_min -6
_diffrn_reflns_number 1791
_diffrn_reflns_point_group_measured_fraction_full 1.000
_diffrn_reflns_point_group_measured_fraction_max 1.000
_diffrn_reflns_theta_full 24.963
_diffrn_reflns_theta_max 24.963
_diffrn_reflns_theta_min 3.104
_diffrn_source 'sealed tube'
_exptl_absorpt_coefficient_mu 10.906
_exptl_absorpt_correction_T_max 0.3111
_exptl_absorpt_correction_T_min 0.1831
_exptl_absorpt_correction_type numerical
_exptl_absorpt_process_details SADABS
_exptl_crystal_colour yellow
_exptl_crystal_density_diffrn 4.321
_exptl_crystal_description block
_exptl_crystal_F_000 386
_exptl_crystal_size_max 0.156
_exptl_crystal_size_mid 0.084
_exptl_crystal_size_min 0.081
_exptl_transmission_factor_max 0.3111
_exptl_transmission_factor_min 0.1831
_refine_diff_density_max 1.009
_refine_diff_density_min -1.043
_refine_diff_density_rms 0.201
_refine_ls_abs_structure_details
;
 Refined as an inversion twin.
;
_refine_ls_abs_structure_Flack 0.06(10)
_refine_ls_extinction_coef 0.0075(13)
_refine_ls_extinction_expression Fc^*^=kFc[1+0.001xFc^2^\l^3^/sin(2\q)]^-1/4^
_refine_ls_extinction_method 'SHELXL-2016/6 (Sheldrick 2016)'
_refine_ls_goodness_of_fit_ref 1.100
_refine_ls_hydrogen_treatment none
_refine_ls_matrix_type full
_refine_ls_number_parameters 45
_refine_ls_number_reflns 579
_refine_ls_number_restraints 1
_refine_ls_restrained_S_all 1.099
_refine_ls_R_factor_all 0.0411
_refine_ls_R_factor_gt 0.0375
_refine_ls_shift/su_max 0.000
_refine_ls_shift/su_mean 0.000
_refine_ls_structure_factor_coef Fsqd
_refine_ls_weighting_details 'w=1/[\s^2^(Fo^2^)+(0.0101P)^2^+3.4212P] where P=(Fo^2^+2Fc^2^)/3'
_refine_ls_weighting_scheme calc
_refine_ls_wR_factor_gt 0.0729
_refine_ls_wR_factor_ref 0.0744
_reflns_Friedel_coverage 0.822
_reflns_Friedel_fraction_full 1.000
_reflns_Friedel_fraction_max 1.000
_reflns_number_gt 545
_reflns_number_total 579
_reflns_threshold_expression 'I > 2\s(I)'
_cod_data_source_file d1dt00366f2.cif
_cod_data_source_block 1
_cod_depositor_comments 'Adding full bibliography for 7706792--7706794.cif.'
_cod_original_formula_sum 'Ag1.50 Cu1.50 P S4'
_cod_database_code 7706792
_shelx_shelxl_version_number 2016/6
_shelx_space_group_comment
;
The symmetry employed for this shelxl refinement is uniquely defined
by the following loop, which should always be used as a source of
symmetry information in preference to the above space-group names.
They are only intended as comments.
;

loop_
_space_group_symop_operation_xyz
'x, y, z'
'-x+1/2, -y, z+1/2'
'-x, y, z'
'x+1/2, -y, z+1/2'

loop_
_atom_site_label
_atom_site_type_symbol
_atom_site_fract_x
_atom_site_fract_y
_atom_site_fract_z
_atom_site_U_iso_or_equiv
_atom_site_adp_type
_atom_site_occupancy
_atom_site_site_symmetry_order
_atom_site_calc_flag
_atom_site_refinement_flags_posn
_atom_site_refinement_flags_adp
_atom_site_refinement_flags_occupancy
_atom_site_disorder_assembly
_atom_site_disorder_group
Ag1 Ag 0.500000 0.6475(3) 0.4070(4) 0.0509(7) Uani 0.8 2 d S T P . .
Cu1 Cu 0.500000 0.6475(3) 0.4070(4) 0.0509(7) Uani 0.2 2 d S T P . .
Ag2 Ag 0.76253(19) 1.1935(2) 0.4293(2) 0.0436(6) Uani 0.35 1 d . . P . .
Cu2 Cu 0.76253(19) 1.1935(2) 0.4293(2) 0.0436(6) Uani 0.65 1 d . . P . .
S2 S 0.7813(4) 0.8398(6) 0.3040(7) 0.0352(9) Uani 1 1 d . . . . .
S3 S 1.000000 0.7076(9) 0.7428(8) 0.0265(11) Uani 1 2 d S T P . .
S6 S 1.000000 0.3930(9) 0.3089(11) 0.0403(14) Uani 1 2 d S T P . .
P1 P 1.000000 0.6916(6) 0.4120(10) 0.0127(9) Uani 1 2 d S T P . .

loop_
_atom_site_aniso_label
_atom_site_aniso_U_11
_atom_site_aniso_U_22
_atom_site_aniso_U_33
_atom_site_aniso_U_23
_atom_site_aniso_U_13
_atom_site_aniso_U_12
Ag1 0.0440(10) 0.0551(12) 0.0537(15) -0.0205(13) 0.000 0.000
Cu1 0.0440(10) 0.0551(12) 0.0537(15) -0.0205(13) 0.000 0.000
Ag2 0.0481(9) 0.0471(9) 0.0358(12) 0.0064(11) 0.0022(10) -0.0009(7)
Cu2 0.0481(9) 0.0471(9) 0.0358(12) 0.0064(11) 0.0022(10) -0.0009(7)
S2 0.0209(15) 0.048(2) 0.036(2) 0.0062(18) -0.0016(16) 0.0066(17)
S3 0.026(2) 0.039(3) 0.015(2) -0.002(2) 0.000 0.000
S6 0.031(3) 0.044(3) 0.046(3) -0.020(3) 0.000 0.000
P1 0.0114(17) 0.023(2) 0.004(2) -0.001(2) 0.000 0.000

loop_
_atom_type_symbol
_atom_type_description
_atom_type_scat_dispersion_real
_atom_type_scat_dispersion_imag
_atom_type_scat_source
Ag Ag -0.8971 1.1015 'International Tables Vol C Tables 4.2.6.8 and 6.1.1.4'
Cu Cu 0.3201 1.2651 'International Tables Vol C Tables 4.2.6.8 and 6.1.1.4'
P P 0.1023 0.0942 'International Tables Vol C Tables 4.2.6.8 and 6.1.1.4'
S S 0.1246 0.1234 'International Tables Vol C Tables 4.2.6.8 and 6.1.1.4'

loop_
_geom_angle_atom_site_label_1
_geom_angle_atom_site_label_2
_geom_angle_atom_site_label_3
_geom_angle
_geom_angle_site_symmetry_1
_geom_angle_site_symmetry_3
_geom_angle_publ_flag
S3 Ag1 S6 108.0(2) 2_664 2_665 ?
S3 Ag1 S2 110.02(12) 2_664 . ?
S6 Ag1 S2 107.46(12) 2_665 . ?
S3 Ag1 S2 110.02(12) 2_664 3_655 ?
S6 Ag1 S2 107.46(12) 2_665 3_655 ?
S2 Ag1 S2 113.64(19) . 3_655 ?
S6 Ag2 S2 118.3(2) 1_565 2_675 ?
S6 Ag2 S3 109.90(19) 1_565 2_674 ?
S2 Ag2 S3 112.61(16) 2_675 2_674 ?
S6 Ag2 S2 111.81(18) 1_565 . ?
S2 Ag2 S2 103.89(13) 2_675 . ?
S3 Ag2 S2 98.34(18) 2_674 . ?
P1 S2 Ag2 113.5(3) . 2_674 ?
P1 S2 Ag2 112.8(2) . . ?
Ag2 S2 Ag2 113.29(16) 2_674 . ?
P1 S2 Ag1 111.9(2) . . ?
Ag2 S2 Ag1 94.88(15) 2_674 . ?
Ag2 S2 Ag1 109.22(15) . . ?
P1 S3 Ag2 119.82(14) . 4_575 ?
P1 S3 Ag2 119.82(14) . 2_675 ?
Ag2 S3 Ag2 112.8(2) 4_575 2_675 ?
P1 S3 Ag1 111.1(3) . 2_665 ?
Ag2 S3 Ag1 92.68(16) 4_575 2_665 ?
Ag2 S3 Ag1 92.68(16) 2_675 2_665 ?
P1 S6 Ag2 114.9(2) . 1_545 ?
P1 S6 Ag2 114.9(2) . 3_745 ?
Ag2 S6 Ag2 100.9(3) 1_545 3_745 ?
P1 S6 Ag1 114.4(3) . 2_664 ?
Ag2 S6 Ag1 105.13(19) 1_545 2_664 ?
Ag2 S6 Ag1 105.13(19) 3_745 2_664 ?
S2 P1 S2 109.7(3) . 3_755 ?
S2 P1 S6 110.0(3) . . ?
S2 P1 S6 110.0(3) 3_755 . ?
S2 P1 S3 107.8(2) . . ?
S2 P1 S3 107.8(2) 3_755 . ?
S6 P1 S3 111.3(4) . . ?

loop_
_geom_bond_atom_site_label_1
_geom_bond_atom_site_label_2
_geom_bond_distance
_geom_bond_site_symmetry_2
_geom_bond_publ_flag
Ag1 S3 2.551(6) 2_664 ?
Ag1 S6 2.553(7) 2_665 ?
Ag1 S2 2.594(4) . ?
Ag1 S2 2.594(4) 3_655 ?
Ag2 S6 2.377(5) 1_565 ?
Ag2 S2 2.401(5) 2_675 ?
Ag2 S3 2.432(4) 2_674 ?
Ag2 S2 2.457(5) . ?
S2 P1 2.064(5) . ?
S3 P1 2.093(9) . ?
S6 P1 2.065(7) . ?
